data_4131252
loop_
_publ_author_name
'Sahu, Sumit'
'Gabba\"i, Fran\,cois P'

_publ_section_title
;
 Photoreductive Elimination of Chlorine from Antimony in an
 [SbPd]<sup>VII</sup> Complex.
;
_journal_issue 14
_journal_name_full 'Journal of the American Chemical Society'
_journal_page_first 5035
_journal_page_last 5038
_journal_paper_doi 10.1021/jacs.7b01977
_journal_volume 139
_journal_year 2017
_chemical_formula_moiety 'C36 H28 Cl3 P2 Pd Sb'
_chemical_formula_sum 'C36 H28 Cl3 P2 Pd Sb'
_chemical_formula_weight 857.02
_space_group_crystal_system monoclinic
_space_group_IT_number 14
_space_group_name_Hall '-P 2yn'
_space_group_name_H-M_alt 'P 1 21/n 1'
_atom_sites_solution_hydrogens geom
_audit_creation_date 2017-02-13
_audit_creation_method
;
Olex2 1.2
(compiled 2015.01.26 svn.r3150 for OlexSys, GUI svn.r4998)
;
_cell_angle_alpha 90
_cell_angle_beta 94.2177(11)
_cell_angle_gamma 90
_cell_formula_units_Z 4
_cell_length_a 14.6603(4)
_cell_length_b 12.7003(3)
_cell_length_c 17.8348(4)
_cell_measurement_reflns_used 9863
_cell_measurement_temperature 110
_cell_measurement_theta_max 27.46
_cell_measurement_theta_min 2.36
_cell_volume 3311.67(14)
_computing_molecular_graphics 'Olex2 (Dolomanov et al., 2009)'
_computing_publication_material 'Olex2 (Dolomanov et al., 2009)'
_computing_structure_refinement 'XL (Sheldrick, 2008)'
_diffrn_ambient_temperature 110
_diffrn_measured_fraction_theta_full 1.000
_diffrn_measured_fraction_theta_max 0.997
_diffrn_measurement_device_type 'Bruker APEX-II CCD'
_diffrn_measurement_method '\f and \w scans'
_diffrn_radiation_type MoK\a
_diffrn_radiation_wavelength 0.71073
_diffrn_reflns_av_R_equivalents 0.0575
_diffrn_reflns_av_unetI/netI 0.0300
_diffrn_reflns_Laue_measured_fraction_full 1.000
_diffrn_reflns_Laue_measured_fraction_max 0.997
_diffrn_reflns_limit_h_max 19
_diffrn_reflns_limit_h_min -19
_diffrn_reflns_limit_k_max 16
_diffrn_reflns_limit_k_min -16
_diffrn_reflns_limit_l_max 23
_diffrn_reflns_limit_l_min -23
_diffrn_reflns_number 70051
_diffrn_reflns_point_group_measured_fraction_full 1.000
_diffrn_reflns_point_group_measured_fraction_max 0.997
_diffrn_reflns_theta_full 26.000
_diffrn_reflns_theta_max 27.585
_diffrn_reflns_theta_min 1.737
_diffrn_standards_number 0
_exptl_absorpt_coefficient_mu 1.723
_exptl_absorpt_correction_T_max 0.4935
_exptl_absorpt_correction_T_min 0.4266
_exptl_absorpt_correction_type multi-scan
_exptl_absorpt_process_details
;
SADABS-2014/5 (Bruker,2014/5) was used for absorption correction.
wR2(int) was 0.0851 before and 0.0593 after correction.
The Ratio of minimum to maximum transmission is 0.8644.
The \l/2 correction factor is 0.00150.
;
_exptl_crystal_colour yellow
_exptl_crystal_colour_primary yellow
_exptl_crystal_density_diffrn 1.719
_exptl_crystal_description block
_exptl_crystal_F_000 1688
_exptl_crystal_size_max 0.3
_exptl_crystal_size_mid 0.2
_exptl_crystal_size_min 0.1
_refine_diff_density_max 0.748
_refine_diff_density_min -0.534
_refine_diff_density_rms 0.103
_refine_ls_extinction_method none
_refine_ls_goodness_of_fit_ref 1.095
_refine_ls_hydrogen_treatment constr
_refine_ls_matrix_type full
_refine_ls_number_parameters 388
_refine_ls_number_reflns 7657
_refine_ls_number_restraints 0
_refine_ls_restrained_S_all 1.095
_refine_ls_R_factor_all 0.0389
_refine_ls_R_factor_gt 0.0272
_refine_ls_shift/su_max 0.001
_refine_ls_shift/su_mean 0.000
_refine_ls_structure_factor_coef Fsqd
_refine_ls_weighting_details 'w=1/[\s^2^(Fo^2^)+(0.0206P)^2^+4.0224P] where P=(Fo^2^+2Fc^2^)/3'
_refine_ls_weighting_scheme calc
_refine_ls_wR_factor_gt 0.0568
_refine_ls_wR_factor_ref 0.0622
_reflns_Friedel_coverage 0.000
_reflns_number_gt 6367
_reflns_number_total 7657
_reflns_threshold_expression 'I > 2\s(I)'
_cod_data_source_file ja7b01977_si_002.cif
_cod_data_source_block 1
_cod_database_code 4131252
_shelx_space_group_comment
;
The symmetry employed for this shelxl refinement is uniquely defined
by the following loop, which should always be used as a source of
symmetry information in preference to the above space-group names.
They are only intended as comments.
;
_olex2_refinement_description
;
1. Others
 Fixed Uiso: H3(0.029) H4(0.032) H5(0.032) H6(0.029) H8(0.028) H9(0.033)
 H10(0.031) H11(0.032) H12(0.028) H14(0.034) H15(0.042) H16(0.043) H17(0.043)
 H18(0.032) H21(0.027) H22(0.03) H23(0.033) H24(0.029) H26(0.027) H27(0.032)
 H28(0.032) H29(0.033) H30(0.03) H32(0.027) H33(0.033) H34(0.036) H35(0.039)
 H36(0.031)
 Fixed X: H3(0.3302) H4(0.3703) H5(0.2677) H6(0.1216) H8(0.239) H9(0.2067)
 H10(0.0904) H11(0.0034) H12(0.0343) H14(0.2771) H15(0.4161) H16(0.4923)
 H17(0.4339) H18(0.2962) H21(-0.2649) H22(-0.3366) H23(-0.271) H24(-0.1314)
 H26(-0.1314) H27(-0.2386) H28(-0.3483) H29(-0.3559) H30(-0.2503) H32(-0.0878)
 H33(-0.0611) H34(-0.0427) H35(-0.0513) H36(-0.0761)
 Fixed Y: H3(0.0121) H4(-0.0326) H5(-0.0133) H6(0.0521) H8(-0.1203) H9(-
 0.2717) H10(-0.273) H11(-0.1232) H12(0.0286) H14(0.2731) H15(0.3317)
 H16(0.2354) H17(0.0773) H18(0.0158) H21(0.3584) H22(0.3263) H23(0.2172)
 H24(0.1373) H26(0.0943) H27(0.0254) H28(0.1332) H29(0.3082) H30(0.3781)
 H32(0.4371) H33(0.6163) H34(0.7177) H35(0.6413) H36(0.4626)
 Fixed Z: H3(0.2478) H4(0.1292) H5(0.0264) H6(0.0412) H8(0.3146) H9(0.3785)
 H10(0.459) H11(0.473) H12(0.4079) H14(0.3008) H15(0.3547) H16(0.4488)
 H17(0.4867) H18(0.4311) H21(0.2056) H22(0.0886) H23(0.0045) H24(0.0374)
 H26(0.3514) H27(0.4261) H28(0.4716) H29(0.4368) H30(0.3609) H32(0.4093)
 H33(0.4211) H34(0.3161) H35(0.199) H36(0.1855)
;
_shelx_shelxl_version_number 2014/7
_olex2_submission_special_instructions 'No special instructions were received'

loop_
_space_group_symop_operation_xyz
'x, y, z'
'-x+1/2, y+1/2, -z+1/2'
'-x, -y, -z'
'x-1/2, -y-1/2, z-1/2'

loop_
_atom_site_label
_atom_site_type_symbol
_atom_site_fract_x
_atom_site_fract_y
_atom_site_fract_z
_atom_site_U_iso_or_equiv
_atom_site_adp_type
_atom_site_occupancy
_atom_site_site_symmetry_order
_atom_site_calc_flag
_atom_site_refinement_flags_posn
Sb1 Sb 0.01604(2) 0.14600(2) 0.18057(2) 0.01700(5) Uani 1 1 d .
Pd1 Pd 0.04139(2) 0.20402(2) 0.30984(2) 0.01487(5) Uani 1 1 d .
Cl3 Cl 0.06393(5) 0.27133(5) 0.43232(4) 0.01977(14) Uani 1 1 d .
Cl2 Cl -0.05503(5) -0.03029(6) 0.18960(5) 0.03381(19) Uani 1 1 d .
Cl1 Cl 0.07664(5) 0.30808(6) 0.12101(4) 0.02600(16) Uani 1 1 d .
P1 P 0.16736(5) 0.09339(5) 0.31108(4) 0.01654(14) Uani 1 1 d .
P2 P -0.09630(5) 0.29036(5) 0.28609(4) 0.01602(14) Uani 1 1 d .
C1 C 0.13964(19) 0.0719(2) 0.15385(16) 0.0197(6) Uani 1 1 d .
C2 C 0.20099(19) 0.0595(2) 0.21678(16) 0.0189(6) Uani 1 1 d .
C3 C 0.2881(2) 0.0203(2) 0.20665(18) 0.0238(6) Uani 1 1 d .
H3 H 0.3302 0.0121 0.2478 0.029 Uiso 1 1 calc R
C4 C 0.3121(2) -0.0065(2) 0.13541(19) 0.0267(7) Uani 1 1 d .
H4 H 0.3703 -0.0326 0.1292 0.032 Uiso 1 1 calc R
C5 C 0.2509(2) 0.0051(2) 0.07390(18) 0.0264(7) Uani 1 1 d .
H5 H 0.2677 -0.0133 0.0264 0.032 Uiso 1 1 calc R
C6 C 0.1634(2) 0.0444(2) 0.08260(17) 0.0239(6) Uani 1 1 d .
H6 H 0.1216 0.0521 0.0412 0.029 Uiso 1 1 calc R
C7 C 0.14027(19) -0.0295(2) 0.35500(16) 0.0184(6) Uani 1 1 d .
C8 C 0.1915(2) -0.1206(2) 0.34646(17) 0.0234(6) Uani 1 1 d .
H8 H 0.2390 -0.1203 0.3146 0.028 Uiso 1 1 calc R
C9 C 0.1724(2) -0.2111(2) 0.38481(18) 0.0273(7) Uani 1 1 d .
H9 H 0.2067 -0.2717 0.3785 0.033 Uiso 1 1 calc R
C10 C 0.1027(2) -0.2121(2) 0.43252(17) 0.0255(7) Uani 1 1 d .
H10 H 0.0904 -0.2730 0.4590 0.031 Uiso 1 1 calc R
C11 C 0.0508(2) -0.1224(2) 0.44110(18) 0.0264(7) Uani 1 1 d .
H11 H 0.0034 -0.1232 0.4730 0.032 Uiso 1 1 calc R
C12 C 0.0694(2) -0.0314(2) 0.40227(17) 0.0235(6) Uani 1 1 d .
H12 H 0.0343 0.0286 0.4079 0.028 Uiso 1 1 calc R
C13 C 0.27324(19) 0.1378(2) 0.35931(16) 0.0194(6) Uani 1 1 d .
C14 C 0.3089(2) 0.2329(2) 0.33766(19) 0.0282(7) Uani 1 1 d .
H14 H 0.2771 0.2731 0.3008 0.034 Uiso 1 1 calc R
C15 C 0.3916(2) 0.2686(3) 0.3704(2) 0.0348(8) Uani 1 1 d .
H15 H 0.4161 0.3317 0.3547 0.042 Uiso 1 1 calc R
C16 C 0.4372(2) 0.2107(3) 0.4262(2) 0.0358(8) Uani 1 1 d .
H16 H 0.4923 0.2354 0.4488 0.043 Uiso 1 1 calc R
C17 C 0.4024(2) 0.1163(3) 0.4490(2) 0.0359(8) Uani 1 1 d .
H17 H 0.4339 0.0773 0.4867 0.043 Uiso 1 1 calc R
C18 C 0.3200(2) 0.0795(2) 0.41568(18) 0.0271(7) Uani 1 1 d .
H18 H 0.2962 0.0158 0.4311 0.032 Uiso 1 1 calc R
C19 C -0.11378(19) 0.2030(2) 0.14066(16) 0.0187(6) Uani 1 1 d .
C20 C -0.15241(19) 0.2685(2) 0.19218(16) 0.0185(6) Uani 1 1 d .
C21 C -0.2375(2) 0.3147(2) 0.17197(17) 0.0226(6) Uani 1 1 d .
H21 H -0.2649 0.3584 0.2056 0.027 Uiso 1 1 calc R
C22 C -0.2804(2) 0.2951(2) 0.10205(17) 0.0248(6) Uani 1 1 d .
H22 H -0.3366 0.3263 0.0886 0.030 Uiso 1 1 calc R
C23 C -0.2412(2) 0.2295(2) 0.05152(18) 0.0274(7) Uani 1 1 d .
H23 H -0.2710 0.2172 0.0045 0.033 Uiso 1 1 calc R
C24 C -0.1576(2) 0.1823(2) 0.07084(17) 0.0241(6) Uani 1 1 d .
H24 H -0.1314 0.1373 0.0374 0.029 Uiso 1 1 calc R
C25 C -0.17958(19) 0.2434(2) 0.34863(16) 0.0191(6) Uani 1 1 d .
C26 C -0.1766(2) 0.1376(2) 0.36855(17) 0.0224(6) Uani 1 1 d .
H26 H -0.1314 0.0943 0.3514 0.027 Uiso 1 1 calc R
C27 C -0.2403(2) 0.0965(2) 0.41359(17) 0.0264(7) Uani 1 1 d .
H27 H -0.2386 0.0254 0.4261 0.032 Uiso 1 1 calc R
C28 C -0.3064(2) 0.1605(3) 0.44004(18) 0.0268(7) Uani 1 1 d .
H28 H -0.3483 0.1332 0.4716 0.032 Uiso 1 1 calc R
C29 C -0.3103(2) 0.2654(3) 0.41968(18) 0.0277(7) Uani 1 1 d .
H29 H -0.3559 0.3082 0.4368 0.033 Uiso 1 1 calc R
C30 C -0.2473(2) 0.3074(2) 0.37426(18) 0.0254(6) Uani 1 1 d .
H30 H -0.2503 0.3781 0.3609 0.030 Uiso 1 1 calc R
C31 C -0.08573(18) 0.4314(2) 0.29603(16) 0.0182(6) Uani 1 1 d .
C32 C -0.08053(19) 0.4778(2) 0.36681(17) 0.0229(6) Uani 1 1 d .
H32 H -0.0878 0.4371 0.4093 0.027 Uiso 1 1 calc R
C33 C -0.0645(2) 0.5851(2) 0.37377(18) 0.0272(7) Uani 1 1 d .
H33 H -0.0611 0.6163 0.4211 0.033 Uiso 1 1 calc R
C34 C -0.0535(2) 0.6457(2) 0.31107(19) 0.0296(7) Uani 1 1 d .
H34 H -0.0427 0.7177 0.3161 0.036 Uiso 1 1 calc R
C35 C -0.0584(2) 0.6000(2) 0.2412(2) 0.0325(7) Uani 1 1 d .
H35 H -0.0513 0.6413 0.1990 0.039 Uiso 1 1 calc R
C36 C -0.0737(2) 0.4931(2) 0.23295(18) 0.0262(7) Uani 1 1 d .
H36 H -0.0761 0.4626 0.1855 0.031 Uiso 1 1 calc R

loop_
_atom_site_aniso_label
_atom_site_aniso_U_11
_atom_site_aniso_U_22
_atom_site_aniso_U_33
_atom_site_aniso_U_23
_atom_site_aniso_U_13
_atom_site_aniso_U_12
Sb1 0.01487(9) 0.01851(9) 0.01749(10) -0.00253(7) 0.00037(7) 0.00066(7)
Pd1 0.01223(10) 0.01619(10) 0.01604(11) -0.00025(8) -0.00007(8) 0.00162(8)
Cl3 0.0193(3) 0.0236(3) 0.0160(3) -0.0012(3) -0.0015(3) -0.0016(3)
Cl2 0.0233(4) 0.0194(3) 0.0590(6) -0.0037(3) 0.0050(4) -0.0025(3)
Cl1 0.0216(4) 0.0241(3) 0.0324(4) 0.0053(3) 0.0025(3) -0.0025(3)
P1 0.0128(3) 0.0166(3) 0.0202(4) 0.0009(3) 0.0007(3) 0.0014(3)
P2 0.0131(3) 0.0171(3) 0.0177(4) -0.0009(3) -0.0006(3) 0.0017(3)
C1 0.0159(14) 0.0186(13) 0.0252(15) -0.0026(11) 0.0049(11) 0.0000(11)
C2 0.0181(14) 0.0140(12) 0.0247(15) 0.0005(11) 0.0033(11) -0.0014(10)
C3 0.0207(15) 0.0195(14) 0.0310(17) -0.0026(12) 0.0007(13) 0.0029(11)
C4 0.0222(16) 0.0197(14) 0.0395(19) -0.0043(13) 0.0113(14) 0.0004(12)
C5 0.0318(17) 0.0198(14) 0.0286(17) -0.0084(12) 0.0103(14) -0.0035(12)
C6 0.0252(16) 0.0252(15) 0.0218(15) -0.0057(12) 0.0054(12) -0.0024(12)
C7 0.0157(14) 0.0186(13) 0.0206(14) 0.0004(11) -0.0012(11) -0.0014(10)
C8 0.0224(16) 0.0201(14) 0.0277(16) -0.0006(12) 0.0019(12) 0.0016(11)
C9 0.0284(17) 0.0188(14) 0.0343(18) 0.0008(13) 0.0002(14) 0.0039(12)
C10 0.0279(17) 0.0200(14) 0.0276(16) 0.0041(12) -0.0049(13) -0.0065(12)
C11 0.0235(16) 0.0264(15) 0.0295(17) 0.0015(13) 0.0047(13) -0.0038(12)
C12 0.0174(15) 0.0228(14) 0.0303(17) 0.0016(12) 0.0026(12) 0.0017(11)
C13 0.0142(14) 0.0200(13) 0.0241(15) -0.0033(11) 0.0031(11) 0.0009(11)
C14 0.0276(17) 0.0235(15) 0.0340(18) -0.0009(13) 0.0045(14) -0.0027(13)
C15 0.0313(19) 0.0258(16) 0.049(2) -0.0082(15) 0.0130(16) -0.0138(14)
C16 0.0130(15) 0.0424(19) 0.052(2) -0.0177(17) 0.0035(14) -0.0028(14)
C17 0.0258(18) 0.0395(19) 0.041(2) -0.0088(16) -0.0088(15) 0.0031(14)
C18 0.0216(16) 0.0248(15) 0.0340(18) -0.0010(13) -0.0043(13) -0.0002(12)
C19 0.0151(14) 0.0180(13) 0.0226(15) -0.0002(11) -0.0020(11) -0.0024(11)
C20 0.0161(14) 0.0211(13) 0.0177(14) 0.0019(11) -0.0023(11) -0.0018(11)
C21 0.0195(15) 0.0222(14) 0.0258(16) 0.0002(12) -0.0005(12) 0.0025(11)
C22 0.0178(15) 0.0268(15) 0.0288(16) 0.0053(13) -0.0057(12) -0.0008(12)
C23 0.0251(16) 0.0302(16) 0.0253(16) 0.0018(13) -0.0081(13) -0.0057(13)
C24 0.0246(16) 0.0269(15) 0.0199(15) -0.0053(12) -0.0038(12) -0.0034(12)
C25 0.0168(14) 0.0213(13) 0.0192(14) -0.0020(11) 0.0006(11) 0.0001(11)
C26 0.0205(15) 0.0221(14) 0.0246(15) -0.0018(12) 0.0022(12) 0.0028(11)
C27 0.0282(17) 0.0233(15) 0.0281(17) 0.0027(13) 0.0042(13) -0.0008(12)
C28 0.0190(15) 0.0370(17) 0.0248(16) 0.0011(13) 0.0033(12) -0.0071(13)
C29 0.0171(15) 0.0332(17) 0.0336(18) -0.0067(14) 0.0077(13) 0.0015(12)
C30 0.0184(15) 0.0249(15) 0.0329(17) -0.0017(13) 0.0017(13) 0.0029(12)
C31 0.0116(13) 0.0181(13) 0.0244(15) -0.0021(11) -0.0018(11) 0.0003(10)
C32 0.0184(15) 0.0258(15) 0.0244(16) -0.0019(12) 0.0012(12) 0.0024(11)
C33 0.0230(16) 0.0264(15) 0.0316(17) -0.0098(13) -0.0027(13) 0.0023(12)
C34 0.0279(17) 0.0191(14) 0.0409(19) -0.0037(14) -0.0037(14) -0.0035(12)
C35 0.0373(19) 0.0238(16) 0.0360(19) 0.0062(14) -0.0004(15) -0.0050(14)
C36 0.0302(17) 0.0234(15) 0.0246(16) -0.0028(12) -0.0002(13) -0.0035(13)

loop_
_atom_type_symbol
_atom_type_description
_atom_type_scat_dispersion_real
_atom_type_scat_dispersion_imag
_atom_type_scat_source
C C 0.0033 0.0016 'International Tables Vol C Tables 4.2.6.8 and 6.1.1.4'
H H 0.0000 0.0000 'International Tables Vol C Tables 4.2.6.8 and 6.1.1.4'
Cl Cl 0.1484 0.1585 'International Tables Vol C Tables 4.2.6.8 and 6.1.1.4'
P P 0.1023 0.0942 'International Tables Vol C Tables 4.2.6.8 and 6.1.1.4'
Pd Pd -0.9988 1.0072 'International Tables Vol C Tables 4.2.6.8 and 6.1.1.4'
Sb Sb -0.5866 1.5461 'International Tables Vol C Tables 4.2.6.8 and 6.1.1.4'

loop_
_geom_angle_atom_site_label_1
_geom_angle_atom_site_label_2
_geom_angle_atom_site_label_3
_geom_angle
Pd1 Sb1 Cl2 104.39(2)
Pd1 Sb1 Cl1 96.836(19)
Cl2 Sb1 Cl1 158.74(3)
C1 Sb1 Pd1 105.92(8)
C1 Sb1 Cl2 89.09(8)
C1 Sb1 Cl1 86.22(8)
C19 Sb1 Pd1 106.74(8)
C19 Sb1 Cl2 87.64(7)
C19 Sb1 Cl1 85.09(8)
C19 Sb1 C1 146.96(11)
Cl3 Pd1 Sb1 176.302(19)
P1 Pd1 Sb1 83.750(19)
P1 Pd1 Cl3 98.88(3)
P2 Pd1 Sb1 84.204(19)
P2 Pd1 Cl3 93.39(3)
P2 Pd1 P1 166.97(3)
C2 P1 Pd1 113.58(9)
C7 P1 Pd1 109.13(9)
C7 P1 C2 106.09(13)
C7 P1 C13 105.78(13)
C13 P1 Pd1 118.08(9)
C13 P1 C2 103.27(13)
C20 P2 Pd1 115.04(9)
C25 P2 Pd1 110.48(9)
C25 P2 C20 103.59(13)
C31 P2 Pd1 112.68(9)
C31 P2 C20 105.66(13)
C31 P2 C25 108.81(13)
C2 C1 Sb1 112.3(2)
C6 C1 Sb1 126.3(2)
C6 C1 C2 121.2(3)
C1 C2 P1 120.6(2)
C1 C2 C3 118.6(3)
C3 C2 P1 120.8(2)
C2 C3 H3 119.9
C4 C3 C2 120.2(3)
C4 C3 H3 119.9
C3 C4 H4 119.6
C5 C4 C3 120.8(3)
C5 C4 H4 119.6
C4 C5 H5 120.0
C4 C5 C6 120.1(3)
C6 C5 H5 120.0
C1 C6 C5 119.2(3)
C1 C6 H6 120.4
C5 C6 H6 120.4
C8 C7 P1 122.2(2)
C12 C7 P1 118.6(2)
C12 C7 C8 119.0(3)
C7 C8 H8 119.7
C9 C8 C7 120.5(3)
C9 C8 H8 119.7
C8 C9 H9 119.9
C8 C9 C10 120.1(3)
C10 C9 H9 119.9
C9 C10 H10 120.0
C9 C10 C11 120.0(3)
C11 C10 H10 120.0
C10 C11 H11 120.0
C10 C11 C12 120.1(3)
C12 C11 H11 120.0
C7 C12 H12 119.9
C11 C12 C7 120.3(3)
C11 C12 H12 119.9
C14 C13 P1 117.9(2)
C14 C13 C18 119.4(3)
C18 C13 P1 122.6(2)
C13 C14 H14 119.8
C15 C14 C13 120.4(3)
C15 C14 H14 119.8
C14 C15 H15 120.1
C16 C15 C14 119.8(3)
C16 C15 H15 120.1
C15 C16 H16 119.7
C15 C16 C17 120.7(3)
C17 C16 H16 119.7
C16 C17 H17 120.1
C16 C17 C18 119.8(3)
C18 C17 H17 120.1
C13 C18 H18 120.0
C17 C18 C13 119.9(3)
C17 C18 H18 120.0
C20 C19 Sb1 112.54(19)
C24 C19 Sb1 125.9(2)
C24 C19 C20 121.6(3)
C19 C20 P2 121.2(2)
C19 C20 C21 118.6(3)
C21 C20 P2 120.2(2)
C20 C21 H21 120.2
C22 C21 C20 119.7(3)
C22 C21 H21 120.2
C21 C22 H22 119.5
C21 C22 C23 121.0(3)
C23 C22 H22 119.5
C22 C23 H23 120.0
C22 C23 C24 120.1(3)
C24 C23 H23 120.0
C19 C24 C23 119.1(3)
C19 C24 H24 120.5
C23 C24 H24 120.5
C26 C25 P2 117.7(2)
C30 C25 P2 122.7(2)
C30 C25 C26 119.5(3)
C25 C26 H26 119.9
C27 C26 C25 120.3(3)
C27 C26 H26 119.9
C26 C27 H27 120.0
C28 C27 C26 120.1(3)
C28 C27 H27 120.0
C27 C28 H28 120.1
C27 C28 C29 119.8(3)
C29 C28 H28 120.1
C28 C29 H29 119.7
C30 C29 C28 120.7(3)
C30 C29 H29 119.7
C25 C30 H30 120.2
C29 C30 C25 119.6(3)
C29 C30 H30 120.2
C32 C31 P2 120.6(2)
C32 C31 C36 119.5(3)
C36 C31 P2 119.6(2)
C31 C32 H32 120.1
C33 C32 C31 119.7(3)
C33 C32 H32 120.1
C32 C33 H33 119.8
C34 C33 C32 120.4(3)
C34 C33 H33 119.8
C33 C34 H34 120.0
C35 C34 C33 120.0(3)
C35 C34 H34 120.0
C34 C35 H35 119.7
C34 C35 C36 120.6(3)
C36 C35 H35 119.7
C31 C36 H36 120.1
C35 C36 C31 119.8(3)
C35 C36 H36 120.1

loop_
_geom_bond_atom_site_label_1
_geom_bond_atom_site_label_2
_geom_bond_distance
Sb1 Pd1 2.4230(3)
Sb1 Cl2 2.4797(8)
Sb1 Cl1 2.5088(7)
Sb1 C1 2.127(3)
Sb1 C19 2.110(3)
Pd1 Cl3 2.3464(7)
Pd1 P1 2.3193(7)
Pd1 P2 2.3089(7)
P1 C2 1.838(3)
P1 C7 1.803(3)
P1 C13 1.808(3)
P2 C20 1.832(3)
P2 C25 1.814(3)
P2 C31 1.805(3)
C1 C2 1.395(4)
C1 C6 1.387(4)
C2 C3 1.395(4)
C3 H3 0.9300
C3 C4 1.385(4)
C4 H4 0.9300
C4 C5 1.374(4)
C5 H5 0.9300
C5 C6 1.394(4)
C6 H6 0.9300
C7 C8 1.395(4)
C7 C12 1.385(4)
C8 H8 0.9300
C8 C9 1.376(4)
C9 H9 0.9300
C9 C10 1.378(4)
C10 H10 0.9300
C10 C11 1.384(4)
C11 H11 0.9300
C11 C12 1.384(4)
C12 H12 0.9300
C13 C14 1.383(4)
C13 C18 1.389(4)
C14 H14 0.9300
C14 C15 1.383(4)
C15 H15 0.9300
C15 C16 1.371(5)
C16 H16 0.9300
C16 C17 1.376(5)
C17 H17 0.9300
C17 C18 1.387(4)
C18 H18 0.9300
C19 C20 1.390(4)
C19 C24 1.384(4)
C20 C21 1.402(4)
C21 H21 0.9300
C21 C22 1.377(4)
C22 H22 0.9300
C22 C23 1.383(4)
C23 H23 0.9300
C23 C24 1.384(4)
C24 H24 0.9300
C25 C26 1.390(4)
C25 C30 1.386(4)
C26 H26 0.9300
C26 C27 1.379(4)
C27 H27 0.9300
C27 C28 1.374(4)
C28 H28 0.9300
C28 C29 1.381(4)
C29 H29 0.9300
C29 C30 1.380(4)
C30 H30 0.9300
C31 C32 1.390(4)
C31 C36 1.393(4)
C32 H32 0.9300
C32 C33 1.387(4)
C33 H33 0.9300
C33 C34 1.377(5)
C34 H34 0.9300
C34 C35 1.372(5)
C35 H35 0.9300
C35 C36 1.382(4)
C36 H36 0.9300

loop_
_geom_torsion_atom_site_label_1
_geom_torsion_atom_site_label_2
_geom_torsion_atom_site_label_3
_geom_torsion_atom_site_label_4
_geom_torsion
Sb1 C1 C2 P1 5.8(3)
Sb1 C1 C2 C3 -174.5(2)
Sb1 C1 C6 C5 174.1(2)
Sb1 C19 C20 P2 -4.4(3)
Sb1 C19 C20 C21 178.0(2)
Sb1 C19 C24 C23 -177.1(2)
Pd1 P1 C2 C1 -18.9(2)
Pd1 P1 C2 C3 161.4(2)
Pd1 P1 C7 C8 162.5(2)
Pd1 P1 C7 C12 -21.4(2)
Pd1 P1 C13 C14 -56.0(3)
Pd1 P1 C13 C18 125.1(2)
Pd1 P2 C20 C19 0.9(3)
Pd1 P2 C20 C21 178.4(2)
Pd1 P2 C25 C26 -35.0(2)
Pd1 P2 C25 C30 147.8(2)
Pd1 P2 C31 C32 -79.1(2)
Pd1 P2 C31 C36 94.6(2)
P1 C2 C3 C4 179.0(2)
P1 C7 C8 C9 175.7(2)
P1 C7 C12 C11 -175.5(2)
P1 C13 C14 C15 -177.3(2)
P1 C13 C18 C17 178.1(2)
P2 C20 C21 C22 -178.0(2)
P2 C25 C26 C27 -177.5(2)
P2 C25 C30 C29 177.8(2)
P2 C31 C32 C33 174.4(2)
P2 C31 C36 C35 -174.9(2)
C1 C2 C3 C4 -0.7(4)
C2 P1 C7 C8 39.7(3)
C2 P1 C7 C12 -144.1(2)
C2 P1 C13 C14 70.2(3)
C2 P1 C13 C18 -108.7(3)
C2 C1 C6 C5 -0.9(4)
C2 C3 C4 C5 0.1(4)
C3 C4 C5 C6 0.1(4)
C4 C5 C6 C1 0.3(4)
C6 C1 C2 P1 -178.5(2)
C6 C1 C2 C3 1.1(4)
C7 P1 C2 C1 100.9(2)
C7 P1 C2 C3 -78.7(2)
C7 P1 C13 C14 -178.5(2)
C7 P1 C13 C18 2.6(3)
C7 C8 C9 C10 -0.5(5)
C8 C7 C12 C11 0.8(4)
C8 C9 C10 C11 0.9(5)
C9 C10 C11 C12 -0.5(5)
C10 C11 C12 C7 -0.3(5)
C12 C7 C8 C9 -0.4(4)
C13 P1 C2 C1 -148.0(2)
C13 P1 C2 C3 32.3(3)
C13 P1 C7 C8 -69.5(3)
C13 P1 C7 C12 106.6(2)
C13 C14 C15 C16 -1.8(5)
C14 C13 C18 C17 -0.8(5)
C14 C15 C16 C17 1.1(5)
C15 C16 C17 C18 -0.3(5)
C16 C17 C18 C13 0.2(5)
C18 C13 C14 C15 1.6(5)
C19 C20 C21 C22 -0.4(4)
C20 P2 C25 C26 88.7(2)
C20 P2 C25 C30 -88.5(3)
C20 P2 C31 C32 154.5(2)
C20 P2 C31 C36 -31.8(3)
C20 C19 C24 C23 1.2(4)
C20 C21 C22 C23 0.6(4)
C21 C22 C23 C24 0.1(5)
C22 C23 C24 C19 -1.0(5)
C24 C19 C20 P2 177.1(2)
C24 C19 C20 C21 -0.5(4)
C25 P2 C20 C19 -119.8(2)
C25 P2 C20 C21 57.7(3)
C25 P2 C31 C32 43.8(3)
C25 P2 C31 C36 -142.5(2)
C25 C26 C27 C28 -1.0(5)
C26 C25 C30 C29 0.6(4)
C26 C27 C28 C29 1.8(5)
C27 C28 C29 C30 -1.4(5)
C28 C29 C30 C25 0.2(5)
C30 C25 C26 C27 -0.2(4)
C31 P2 C20 C19 125.8(2)
C31 P2 C20 C21 -56.6(3)
C31 P2 C25 C26 -159.2(2)
C31 P2 C25 C30 23.6(3)
C31 C32 C33 C34 -0.2(4)
C32 C31 C36 C35 -1.1(4)
C32 C33 C34 C35 0.0(5)
C33 C34 C35 C36 -0.4(5)
C34 C35 C36 C31 1.0(5)
C36 C31 C32 C33 0.7(4)
